data_2232811
loop_
_publ_author_name
'Li, Xi-Feng'
'Qiu, Tian-Bao'
'Hu, Li-Xin'
'Hu, Chun-Yue'

_publ_section_title
;
 Bis[<i>N</i>-(pyridin-2-ylcarbonyl)pyridine-2-carboxamidato]iron(III)
 perchlorate monohydrate
;
_journal_coeditor_code JJ2105
_journal_issue 12
_journal_name_full 'Acta Crystallographica Section E'
_journal_page_first m1765
_journal_page_last m1766
_journal_paper_doi 10.1107/S1600536811047684
_journal_volume 67
_journal_year 2011
_chemical_formula_iupac '[Fe (C12 H8 N3 O2)2] Cl O4, H2 O'
_chemical_formula_moiety 'C24 H16 Fe N6 O4 +, Cl O4 -, H2 O'
_chemical_formula_sum 'C24 H18 Cl Fe N6 O9'
_chemical_formula_weight 625.74
_chemical_name_systematic
;
Bis[<i>N</i>-(pyridin-2-ylcarbonyl)pyridine-2-carboxamidato]iron(III)
perchlorate monohydrate
;
_space_group_IT_number 2
_symmetry_cell_setting triclinic
_symmetry_space_group_name_Hall '-P 1'
_symmetry_space_group_name_H-M 'P -1'
_atom_sites_solution_hydrogens geom
_atom_sites_solution_primary direct
_atom_sites_solution_secondary difmap
_audit_creation_method SHELXL-97
_cell_angle_alpha 109.931(3)
_cell_angle_beta 103.585(4)
_cell_angle_gamma 99.456(3)
_cell_formula_units_Z 2
_cell_length_a 8.8828(8)
_cell_length_b 11.7228(3)
_cell_length_c 14.4551(9)
_cell_measurement_reflns_used 3005
_cell_measurement_temperature 298
_cell_measurement_theta_max 23.63
_cell_measurement_theta_min 2.72
_cell_volume 1325.39(16)
_computing_cell_refinement 'SAINT (Bruker, 2007)'
_computing_data_collection 'APEX2 (Bruker, 2007)'
_computing_data_reduction 'SAINT (Bruker, 2007)'
_computing_molecular_graphics 'SHELXTL (Sheldrick, 2008)'
_computing_publication_material 'publCIF (Westrip, 2010)'
_computing_structure_refinement 'SHELXS97 (Sheldrick, 2008)'
_computing_structure_solution 'SHELXS97 (Sheldrick, 2008)'
_diffrn_ambient_temperature 298
_diffrn_measured_fraction_theta_full 0.988
_diffrn_measured_fraction_theta_max 0.951
_diffrn_measurement_device_type 'Bruker APEXII CCD area-detector'
_diffrn_measurement_method 'phi and omega scans'
_diffrn_radiation_monochromator graphite
_diffrn_radiation_source 'fine-focus sealed tube'
_diffrn_radiation_type MoK\a
_diffrn_radiation_wavelength 0.71073
_diffrn_reflns_av_R_equivalents 0.0213
_diffrn_reflns_av_sigmaI/netI 0.0496
_diffrn_reflns_limit_h_max 11
_diffrn_reflns_limit_h_min -9
_diffrn_reflns_limit_k_max 10
_diffrn_reflns_limit_k_min -15
_diffrn_reflns_limit_l_max 18
_diffrn_reflns_limit_l_min -18
_diffrn_reflns_number 8065
_diffrn_reflns_theta_full 25.50
_diffrn_reflns_theta_max 27.62
_diffrn_reflns_theta_min 1.58
_exptl_absorpt_coefficient_mu 0.734
_exptl_absorpt_correction_T_max 0.9302
_exptl_absorpt_correction_T_min 0.8671
_exptl_absorpt_correction_type multi-scan
_exptl_absorpt_process_details '(SADABS; Sheldrick, 2008)'
_exptl_crystal_colour red
_exptl_crystal_density_diffrn 1.568
_exptl_crystal_density_method 'not measured'
_exptl_crystal_description block
_exptl_crystal_F_000 638
_exptl_crystal_size_max 0.20
_exptl_crystal_size_mid 0.14
_exptl_crystal_size_min 0.10
_refine_diff_density_max 0.700
_refine_diff_density_min -0.401
_refine_ls_extinction_method none
_refine_ls_goodness_of_fit_ref 1.057
_refine_ls_hydrogen_treatment mixed
_refine_ls_matrix_type full
_refine_ls_number_parameters 407
_refine_ls_number_reflns 5880
_refine_ls_number_restraints 50
_refine_ls_restrained_S_all 1.064
_refine_ls_R_factor_all 0.0700
_refine_ls_R_factor_gt 0.0526
_refine_ls_shift/su_max 0.005
_refine_ls_shift/su_mean 0.000
_refine_ls_structure_factor_coef Fsqd
_refine_ls_weighting_details 'calc w=1/[\s^2^(Fo^2^)+(0.0989P)^2^+0.1594P] where P=(Fo^2^+2Fc^2^)/3'
_refine_ls_weighting_scheme calc
_refine_ls_wR_factor_gt 0.1506
_refine_ls_wR_factor_ref 0.1653
_reflns_number_gt 4516
_reflns_number_total 5880
_reflns_threshold_expression I>2sigma(I)
_cod_data_source_file jj2105.cif
_cod_data_source_block I
_cod_original_cell_volume 1325.39(15)
_cod_database_code 2232811
_cod_database_fobs_code 2232811

loop_
_symmetry_equiv_pos_as_xyz
'x, y, z'
'-x, -y, -z'

loop_
_atom_site_type_symbol
_atom_site_label
_atom_site_fract_x
_atom_site_fract_y
_atom_site_fract_z
_atom_site_U_iso_or_equiv
_atom_site_adp_type
_atom_site_calc_flag
_atom_site_refinement_flags
_atom_site_occupancy
_atom_site_symmetry_multiplicity
_atom_site_disorder_assembly
_atom_site_disorder_group
Fe Fe1 0.58172(4) 0.31372(3) 0.72928(3) 0.03208(11) Uani d . 1 1 . .
Cl Cl1 0.08364(11) 0.27277(9) 0.31279(8) 0.0707(3) Uani d D 1 1 . .
O O1W -0.3468(9) -0.0077(8) 0.1161(7) 0.138(2) Uani d PD 0.520(5) 1 A 1
H H1W1 -0.260(3) -0.007(9) 0.100(5) 0.208 Uiso d PD 0.520(5) 1 A 1
H H1W2 -0.409(6) -0.071(7) 0.064(6) 0.208 Uiso d PD 0.520(5) 1 A 1
O O1W' -0.3403(10) 0.1088(9) 0.1280(8) 0.138(2) Uani d PD 0.480(5) 1 A 2
H H1W3 -0.434(4) 0.075(7) 0.089(6) 0.208 Uiso d PD 0.480(5) 1 A 2
H H1W4 -0.338(13) 0.074(5) 0.171(4) 0.208 Uiso d PD 0.480(5) 1 A 2
O O1A 0.6988(7) 0.6549(5) 0.9646(4) 0.0645(14) Uani d PU 0.622(7) 1 B 1
O O2A 0.8091(7) 0.4809(5) 1.0372(4) 0.0649(14) Uani d PU 0.622(7) 1 B 1
O O1B 0.6349(13) 0.6377(9) 0.9628(8) 0.0645(14) Uani d PU 0.378(7) 1 B 2
O O2B 0.7488(13) 0.4655(10) 1.0392(8) 0.0649(14) Uani d PU 0.378(7) 1 B 2
O O3 0.5582(2) 0.1375(2) 0.43325(14) 0.0472(5) Uani d . 1 1 . .
O O4 0.2819(2) 0.02485(19) 0.47266(14) 0.0438(5) Uani d . 1 1 . .
O O5 0.1944(4) 0.3923(3) 0.3485(3) 0.1119(15) Uani d PD 0.887(4) 1 C 1
O O6 0.0713(5) 0.2023(4) 0.2094(2) 0.153(2) Uani d PD 0.887(4) 1 C 1
O O7 -0.0680(3) 0.2885(4) 0.3206(3) 0.1280(16) Uani d PD 0.887(4) 1 C 1
O O8 0.1436(6) 0.2088(3) 0.3751(3) 0.155(2) Uani d PD 0.887(4) 1 C 1
O O5A 0.1129(12) 0.3944(5) 0.3903(6) 0.1119(15) Uani d PD 0.113(4) 1 C 2
O O6A -0.0561(7) 0.1927(8) 0.3105(8) 0.153(2) Uani d PD 0.113(4) 1 C 2
O O7A 0.0631(15) 0.2805(10) 0.2154(4) 0.1280(16) Uani d PD 0.113(4) 1 C 2
O O8A 0.2168(8) 0.2240(9) 0.3367(10) 0.155(2) Uani d PD 0.113(4) 1 C 2
N N1 0.5132(3) 0.4529(2) 0.69872(17) 0.0360(5) Uani d . 1 1 . .
N N2 0.6593(3) 0.4400(2) 0.86762(17) 0.0415(6) Uani d . 1 1 B .
N N3 0.6736(3) 0.2127(2) 0.80085(17) 0.0361(5) Uani d . 1 1 . .
N N4 0.7769(3) 0.3479(2) 0.69072(17) 0.0366(5) Uani d . 1 1 . .
N N5 0.5024(2) 0.1912(2) 0.59060(16) 0.0335(5) Uani d . 1 1 . .
N N6 0.3654(3) 0.2409(2) 0.73032(16) 0.0355(5) Uani d . 1 1 . .
C C1 0.4350(3) 0.4494(3) 0.6055(2) 0.0417(6) Uani d . 1 1 . .
H H1 0.4102 0.3760 0.5466 0.050 Uiso calc R 1 1 . .
C C2 0.3910(4) 0.5550(3) 0.5964(3) 0.0526(8) Uani d . 1 1 . .
H H2 0.3361 0.5510 0.5317 0.063 Uiso calc R 1 1 . .
C C3 0.4283(4) 0.6644(3) 0.6823(3) 0.0615(9) Uani d . 1 1 . .
H H3 0.3998 0.7352 0.6766 0.074 Uiso calc R 1 1 . .
C C4 0.5083(5) 0.6674(3) 0.7770(3) 0.0612(9) Uani d . 1 1 . .
H H4 0.5347 0.7402 0.8367 0.073 Uiso calc R 1 1 . .
C C5 0.5489(4) 0.5612(3) 0.7822(2) 0.0449(7) Uani d . 1 1 B .
C C6 0.6359(4) 0.5582(3) 0.8833(2) 0.0559(9) Uani d . 1 1 . .
C C7 0.7348(4) 0.4089(3) 0.9468(2) 0.0538(8) Uani d . 1 1 . .
C C8 0.7429(4) 0.2746(3) 0.9043(2) 0.0470(7) Uani d . 1 1 B .
C C9 0.8163(5) 0.2199(4) 0.9657(3) 0.0657(10) Uani d . 1 1 . .
H H9 0.8666 0.2659 1.0363 0.079 Uiso calc R 1 1 B .
C C10 0.8141(5) 0.0945(4) 0.9200(3) 0.0707(10) Uani d . 1 1 B .
H H10 0.8604 0.0540 0.9599 0.085 Uiso calc R 1 1 . .
C C11 0.7430(4) 0.0316(3) 0.8159(3) 0.0568(8) Uani d . 1 1 . .
H H11 0.7417 -0.0523 0.7840 0.068 Uiso calc R 1 1 B .
C C12 0.6729(3) 0.0915(3) 0.7576(2) 0.0424(6) Uani d . 1 1 B .
H H12 0.6241 0.0470 0.6866 0.051 Uiso calc R 1 1 . .
C C13 0.9227(3) 0.4269(3) 0.7516(2) 0.0467(7) Uani d . 1 1 . .
H H13 0.9385 0.4723 0.8215 0.056 Uiso calc R 1 1 . .
C C14 1.0488(4) 0.4418(3) 0.7125(3) 0.0570(9) Uani d . 1 1 . .
H H14 1.1484 0.4963 0.7559 0.068 Uiso calc R 1 1 . .
C C15 1.0272(4) 0.3770(4) 0.6108(3) 0.0609(9) Uani d . 1 1 . .
H H15 1.1114 0.3880 0.5839 0.073 Uiso calc R 1 1 . .
C C16 0.8785(3) 0.2938(3) 0.5464(3) 0.0492(7) Uani d . 1 1 . .
H H16 0.8617 0.2477 0.4765 0.059 Uiso calc R 1 1 . .
C C17 0.7584(3) 0.2822(3) 0.5893(2) 0.0373(6) Uani d . 1 1 . .
C C18 0.5952(3) 0.1934(2) 0.5270(2) 0.0356(6) Uani d . 1 1 . .
C C19 0.3515(3) 0.1088(2) 0.55652(19) 0.0330(5) Uani d . 1 1 . .
C C20 0.2785(3) 0.1384(2) 0.64330(19) 0.0345(6) Uani d . 1 1 . .
C C21 0.1325(3) 0.0665(3) 0.6333(2) 0.0464(7) Uani d . 1 1 . .
H H21 0.0782 -0.0058 0.5739 0.056 Uiso calc R 1 1 . .
C C22 0.0673(4) 0.1040(4) 0.7139(3) 0.0570(9) Uani d . 1 1 . .
H H22 -0.0321 0.0577 0.7089 0.068 Uiso calc R 1 1 . .
C C23 0.1517(4) 0.2100(4) 0.8003(3) 0.0559(8) Uani d . 1 1 . .
H H23 0.1089 0.2379 0.8542 0.067 Uiso calc R 1 1 . .
C C24 0.3021(3) 0.2759(3) 0.8075(2) 0.0429(7) Uani d . 1 1 . .
H H24 0.3603 0.3464 0.8677 0.052 Uiso calc R 1 1 . .

loop_
_atom_site_aniso_label
_atom_site_aniso_U_11
_atom_site_aniso_U_22
_atom_site_aniso_U_33
_atom_site_aniso_U_12
_atom_site_aniso_U_13
_atom_site_aniso_U_23
Fe1 0.03236(19) 0.03226(19) 0.02527(17) 0.00582(14) 0.00651(14) 0.00684(14)
Cl1 0.0706(5) 0.0586(5) 0.0855(6) 0.0197(4) 0.0324(5) 0.0253(5)
O1W 0.112(4) 0.135(4) 0.175(6) 0.048(4) 0.013(4) 0.084(5)
O1W' 0.112(4) 0.135(4) 0.175(6) 0.048(4) 0.013(4) 0.084(5)
O1A 0.088(4) 0.0408(16) 0.0411(13) 0.015(2) 0.003(2) 0.0007(12)
O2A 0.076(4) 0.0571(17) 0.0343(12) 0.018(2) -0.009(2) 0.0030(12)
O1B 0.088(4) 0.0408(16) 0.0411(13) 0.015(2) 0.003(2) 0.0007(12)
O2B 0.076(4) 0.0571(17) 0.0343(12) 0.018(2) -0.009(2) 0.0030(12)
O3 0.0503(11) 0.0521(12) 0.0297(9) 0.0037(9) 0.0138(8) 0.0086(9)
O4 0.0392(10) 0.0434(11) 0.0308(9) 0.0001(8) 0.0061(8) 0.0017(8)
O5 0.084(2) 0.071(2) 0.164(4) 0.0011(19) 0.025(2) 0.045(2)
O6 0.146(4) 0.202(5) 0.093(3) 0.092(4) 0.040(3) 0.014(3)
O7 0.089(2) 0.135(4) 0.187(4) 0.047(2) 0.084(2) 0.061(3)
O8 0.213(5) 0.107(3) 0.169(5) 0.055(3) 0.043(4) 0.089(3)
O5A 0.084(2) 0.071(2) 0.164(4) 0.0011(19) 0.025(2) 0.045(2)
O6A 0.146(4) 0.202(5) 0.093(3) 0.092(4) 0.040(3) 0.014(3)
O7A 0.089(2) 0.135(4) 0.187(4) 0.047(2) 0.084(2) 0.061(3)
O8A 0.213(5) 0.107(3) 0.169(5) 0.055(3) 0.043(4) 0.089(3)
N1 0.0355(11) 0.0365(11) 0.0351(11) 0.0074(9) 0.0103(9) 0.0147(9)
N2 0.0504(13) 0.0337(11) 0.0282(10) 0.0090(10) 0.0025(10) 0.0052(9)
N3 0.0358(11) 0.0370(11) 0.0333(11) 0.0090(9) 0.0107(9) 0.0115(9)
N4 0.0338(10) 0.0342(11) 0.0350(11) 0.0042(9) 0.0040(9) 0.0125(9)
N5 0.0301(10) 0.0370(11) 0.0265(10) 0.0049(9) 0.0088(8) 0.0060(9)
N6 0.0361(11) 0.0378(11) 0.0284(10) 0.0075(9) 0.0101(8) 0.0092(9)
C1 0.0352(13) 0.0517(16) 0.0361(13) 0.0072(12) 0.0089(11) 0.0184(12)
C2 0.0504(16) 0.0660(19) 0.0548(17) 0.0216(15) 0.0160(13) 0.0375(15)
C3 0.070(2) 0.0612(19) 0.075(2) 0.0331(16) 0.0305(17) 0.0400(17)
C4 0.083(2) 0.0467(17) 0.0556(19) 0.0259(17) 0.0209(17) 0.0192(15)
C5 0.0553(16) 0.0360(14) 0.0368(14) 0.0100(13) 0.0106(12) 0.0103(12)
C6 0.080(2) 0.0402(16) 0.0366(15) 0.0173(16) 0.0085(15) 0.0087(13)
C7 0.070(2) 0.0501(17) 0.0300(14) 0.0170(16) 0.0021(13) 0.0107(13)
C8 0.0546(17) 0.0466(16) 0.0360(14) 0.0142(14) 0.0079(12) 0.0159(12)
C9 0.086(2) 0.069(2) 0.0423(17) 0.0322(19) 0.0092(16) 0.0248(16)
C10 0.090(2) 0.076(2) 0.071(2) 0.046(2) 0.0302(19) 0.0451(19)
C11 0.0686(19) 0.0473(16) 0.069(2) 0.0259(15) 0.0326(16) 0.0277(15)
C12 0.0433(14) 0.0413(14) 0.0449(15) 0.0119(12) 0.0204(12) 0.0153(12)
C13 0.0346(14) 0.0465(16) 0.0463(16) 0.0011(12) 0.0009(12) 0.0155(13)
C14 0.0333(14) 0.064(2) 0.066(2) 0.0034(14) 0.0050(14) 0.0280(17)
C15 0.0365(15) 0.077(2) 0.075(2) 0.0094(15) 0.0228(15) 0.0366(19)
C16 0.0407(14) 0.0607(18) 0.0533(16) 0.0136(13) 0.0218(12) 0.0261(14)
C17 0.0361(13) 0.0408(13) 0.0377(13) 0.0106(11) 0.0131(10) 0.0177(11)
C18 0.0386(13) 0.0373(13) 0.0305(12) 0.0100(11) 0.0114(10) 0.0125(10)
C19 0.0328(12) 0.0337(12) 0.0271(11) 0.0074(10) 0.0054(10) 0.0088(10)
C20 0.0319(12) 0.0367(13) 0.0303(12) 0.0081(10) 0.0071(10) 0.0100(10)
C21 0.0363(14) 0.0549(17) 0.0410(15) 0.0045(13) 0.0113(12) 0.0146(13)
C22 0.0376(15) 0.077(2) 0.0498(17) 0.0029(15) 0.0177(13) 0.0208(16)
C23 0.0475(16) 0.077(2) 0.0464(16) 0.0181(15) 0.0254(13) 0.0199(16)
C24 0.0480(15) 0.0450(15) 0.0330(13) 0.0125(12) 0.0173(11) 0.0091(12)

loop_
_atom_type_symbol
_atom_type_description
_atom_type_scat_dispersion_real
_atom_type_scat_dispersion_imag
_atom_type_scat_source
C C 0.0033 0.0016 'International Tables Vol C Tables 4.2.6.8 and 6.1.1.4'
H H 0.0000 0.0000 'International Tables Vol C Tables 4.2.6.8 and 6.1.1.4'
N N 0.0061 0.0033 'International Tables Vol C Tables 4.2.6.8 and 6.1.1.4'
O O 0.0106 0.0060 'International Tables Vol C Tables 4.2.6.8 and 6.1.1.4'
Fe Fe 0.3463 0.8444 'International Tables Vol C Tables 4.2.6.8 and 6.1.1.4'
Cl Cl 0.1484 0.1585 'International Tables Vol C Tables 4.2.6.8 and 6.1.1.4'

loop_
_geom_angle_atom_site_label_1
_geom_angle_atom_site_label_2
_geom_angle_atom_site_label_3
_geom_angle
N5 Fe1 N2 178.54(10)
N5 Fe1 N4 82.29(9)
N2 Fe1 N4 97.79(10)
N5 Fe1 N3 99.81(9)
N2 Fe1 N3 81.65(9)
N4 Fe1 N3 90.49(9)
N5 Fe1 N6 82.06(9)
N2 Fe1 N6 97.90(10)
N4 Fe1 N6 164.25(9)
N3 Fe1 N6 90.42(9)
N5 Fe1 N1 96.77(9)
N2 Fe1 N1 81.76(10)
N4 Fe1 N1 91.62(9)
N3 Fe1 N1 163.41(9)
N6 Fe1 N1 91.98(9)
O6 Cl1 O6A 94.3(5)
O7A Cl1 O6A 110.0(4)
O6 Cl1 O7 110.5(2)
O7A Cl1 O7 96.5(6)
O6A Cl1 O7 46.1(4)
O6 Cl1 O5A 146.3(5)
O7A Cl1 O5A 109.7(4)
O6A Cl1 O5A 109.4(4)
O7 Cl1 O5A 73.5(4)
O6 Cl1 O8A 84.0(6)
O7A Cl1 O8A 109.5(4)
O6A Cl1 O8A 109.3(4)
O7 Cl1 O8A 150.4(5)
O5A Cl1 O8A 109.0(4)
O6 Cl1 O5 109.3(2)
O7A Cl1 O5 82.8(4)
O6A Cl1 O5 152.3(4)
O7 Cl1 O5 109.7(2)
O8A Cl1 O5 87.9(4)
O6 Cl1 O8 108.8(2)
O7A Cl1 O8 144.5(5)
O6A Cl1 O8 75.9(4)
O7 Cl1 O8 110.1(2)
O5A Cl1 O8 100.3(4)
O5 Cl1 O8 108.3(2)
H1W1 O1W H1W2 99(3)
H1W1 O1W H1W3 115(9)
H1W2 O1W H1W3 92(8)
H1W1 O1W H1W4 111(8)
H1W2 O1W H1W4 145(8)
H1W3 O1W H1W4 61(4)
H1W3 O1W' H1W4 100(3)
C5 N1 C1 118.1(3)
C5 N1 Fe1 114.70(19)
C1 N1 Fe1 127.2(2)
C7 N2 C6 123.1(2)
C7 N2 Fe1 118.6(2)
C6 N2 Fe1 118.30(19)
C12 N3 C8 118.1(3)
C12 N3 Fe1 126.92(19)
C8 N3 Fe1 114.95(19)
C13 N4 C17 117.8(2)
C13 N4 Fe1 128.3(2)
C17 N4 Fe1 113.95(17)
C18 N5 C19 122.9(2)
C18 N5 Fe1 117.98(16)
C19 N5 Fe1 119.04(17)
C24 N6 C20 118.1(2)
C24 N6 Fe1 127.95(19)
C20 N6 Fe1 113.76(17)
N1 C1 C2 120.7(3)
N1 C1 H1 119.7
C2 C1 H1 119.7
C3 C2 C1 120.4(3)
C3 C2 H2 119.8
C1 C2 H2 119.8
C2 C3 C4 118.6(3)
C2 C3 H3 120.7
C4 C3 H3 120.7
C3 C4 C5 118.9(3)
C3 C4 H4 120.6
C5 C4 H4 120.6
N1 C5 C4 123.3(3)
N1 C5 C6 115.2(3)
C4 C5 C6 121.5(3)
O1B C6 N2 127.9(6)
O1A C6 N2 126.1(4)
O1B C6 C5 118.5(6)
O1A C6 C5 122.9(4)
N2 C6 C5 110.1(2)
O2A C7 N2 127.3(4)
O2B C7 N2 124.6(6)
O2A C7 C8 121.7(4)
O2B C7 C8 121.9(6)
N2 C7 C8 110.1(2)
N3 C8 C9 122.7(3)
N3 C8 C7 114.7(3)
C9 C8 C7 122.5(3)
C8 C9 C10 118.5(3)
C8 C9 H9 120.7
C10 C9 H9 120.7
C11 C10 C9 118.8(3)
C11 C10 H10 120.6
C9 C10 H10 120.6
C10 C11 C12 120.4(3)
C10 C11 H11 119.8
C12 C11 H11 119.8
N3 C12 C11 121.4(3)
N3 C12 H12 119.3
C11 C12 H12 119.3
N4 C13 C14 121.4(3)
N4 C13 H13 119.3
C14 C13 H13 119.3
C15 C14 C13 119.9(3)
C15 C14 H14 120.0
C13 C14 H14 120.0
C14 C15 C16 119.8(3)
C14 C15 H15 120.1
C16 C15 H15 120.1
C17 C16 C15 117.8(3)
C17 C16 H16 121.1
C15 C16 H16 121.1
N4 C17 C16 123.3(3)
N4 C17 C18 115.0(2)
C16 C17 C18 121.8(3)
O3 C18 N5 128.6(2)
O3 C18 C17 121.5(2)
N5 C18 C17 109.9(2)
O4 C19 N5 128.7(3)
O4 C19 C20 122.2(2)
N5 C19 C20 109.0(2)
N6 C20 C21 122.7(3)
N6 C20 C19 115.6(2)
C21 C20 C19 121.7(2)
C20 C21 C22 118.7(3)
C20 C21 H21 120.6
C22 C21 H21 120.6
C23 C22 C21 118.8(3)
C23 C22 H22 120.6
C21 C22 H22 120.6
C22 C23 C24 119.7(3)
C22 C23 H23 120.1
C24 C23 H23 120.1
N6 C24 C23 121.8(3)
N6 C24 H24 119.1
C23 C24 H24 119.1

loop_
_geom_bond_atom_site_label_1
_geom_bond_atom_site_label_2
_geom_bond_distance
_geom_bond_publ_flag
Fe1 N5 1.902(2) y
Fe1 N2 1.914(2) y
Fe1 N4 1.964(2) y
Fe1 N3 1.974(2) y
Fe1 N6 1.976(2) y
Fe1 N1 1.979(2) y
Cl1 O6 1.407(3) ?
Cl1 O7A 1.412(4) ?
Cl1 O6A 1.414(4) ?
Cl1 O7 1.414(3) ?
Cl1 O5A 1.417(4) ?
Cl1 O8A 1.418(4) ?
Cl1 O5 1.419(3) ?
Cl1 O8 1.422(3) ?
O1W H1W1 0.85(2) ?
O1W H1W2 0.84(2) ?
O1W H1W3 1.43(8) ?
O1W H1W4 0.99(7) ?
O1W' H1W3 0.828(19) ?
O1W' H1W4 0.85(2) ?
O1A C6 1.246(5) ?
O2A C7 1.230(6) ?
O1B C6 1.211(10) ?
O2B C7 1.237(11) ?
O3 C18 1.220(3) ?
O4 C19 1.206(3) ?
N1 C5 1.346(3) ?
N1 C1 1.347(3) ?
N2 C7 1.378(4) ?
N2 C6 1.385(4) ?
N3 C12 1.342(4) ?
N3 C8 1.350(4) ?
N4 C13 1.351(3) ?
N4 C17 1.358(3) ?
N5 C18 1.375(3) ?
N5 C19 1.383(3) ?
N6 C24 1.337(3) ?
N6 C20 1.353(3) ?
C1 C2 1.395(4) ?
C1 H1 0.9300 ?
C2 C3 1.371(5) ?
C2 H2 0.9300 ?
C3 C4 1.372(5) ?
C3 H3 0.9300 ?
C4 C5 1.372(4) ?
C4 H4 0.9300 ?
C5 C6 1.499(4) ?
C7 C8 1.503(4) ?
C8 C9 1.370(5) ?
C9 C10 1.386(5) ?
C9 H9 0.9300 ?
C10 C11 1.361(5) ?
C10 H10 0.9300 ?
C11 C12 1.375(4) ?
C11 H11 0.9300 ?
C12 H12 0.9300 ?
C13 C14 1.381(5) ?
C13 H13 0.9300 ?
C14 C15 1.354(5) ?
C14 H14 0.9300 ?
C15 C16 1.394(4) ?
C15 H15 0.9300 ?
C16 C17 1.365(4) ?
C16 H16 0.9300 ?
C17 C18 1.499(4) ?
C19 C20 1.508(4) ?
C20 C21 1.372(4) ?
C21 C22 1.392(4) ?
C21 H21 0.9300 ?
C22 C23 1.364(5) ?
C22 H22 0.9300 ?
C23 C24 1.391(4) ?
C23 H23 0.9300 ?
C24 H24 0.9300 ?

loop_
_geom_hbond_atom_site_label_D
_geom_hbond_atom_site_label_H
_geom_hbond_atom_site_label_A
_geom_hbond_site_symmetry_A
_geom_hbond_distance_DH
_geom_hbond_distance_HA
_geom_hbond_distance_DA
_geom_hbond_angle_DHA
C12 H12 O3 2_656 0.93 2.30 3.084(3) 142.0
C12 H12 O4 2_656 0.93 2.55 3.288(4) 136.2
C2 H2 O5 . 0.93 2.52 3.292(5) 140.2
C2 H2 O5A . 0.93 2.41 3.116(8) 132.5
C11 H11 O6 2_656 0.93 2.62 3.385(6) 140.1
C11 H11 O8A 2_656 0.93 2.32 3.191(11) 155.9
C16 H16 O6A 1_655 0.93 2.58 3.431(10) 153.2

loop_
_geom_torsion_atom_site_label_1
_geom_torsion_atom_site_label_2
_geom_torsion_atom_site_label_3
_geom_torsion_atom_site_label_4
_geom_torsion
N5 Fe1 N1 C5 179.5(2)
N2 Fe1 N1 C5 -0.5(2)
N4 Fe1 N1 C5 -98.1(2)
N3 Fe1 N1 C5 -0.9(4)
N6 Fe1 N1 C5 97.2(2)
N5 Fe1 N1 C1 0.3(2)
N2 Fe1 N1 C1 -179.7(2)
N4 Fe1 N1 C1 82.7(2)
N3 Fe1 N1 C1 179.9(3)
N6 Fe1 N1 C1 -82.0(2)
N4 Fe1 N2 C7 -89.8(3)
N3 Fe1 N2 C7 -0.4(2)
N6 Fe1 N2 C7 88.8(3)
N1 Fe1 N2 C7 179.7(3)
N4 Fe1 N2 C6 90.6(3)
N3 Fe1 N2 C6 180.0(3)
N6 Fe1 N2 C6 -90.8(3)
N1 Fe1 N2 C6 0.1(2)
N5 Fe1 N3 C12 -0.7(2)
N2 Fe1 N3 C12 179.3(2)
N4 Fe1 N3 C12 -82.9(2)
N6 Fe1 N3 C12 81.3(2)
N1 Fe1 N3 C12 179.7(3)
N5 Fe1 N3 C8 179.6(2)
N2 Fe1 N3 C8 -0.5(2)
N4 Fe1 N3 C8 97.3(2)
N6 Fe1 N3 C8 -98.4(2)
N1 Fe1 N3 C8 0.0(4)
N5 Fe1 N4 C13 -174.4(3)
N2 Fe1 N4 C13 7.1(3)
N3 Fe1 N4 C13 -74.6(3)
N6 Fe1 N4 C13 -167.9(3)
N1 Fe1 N4 C13 89.0(3)
N5 Fe1 N4 C17 5.74(19)
N2 Fe1 N4 C17 -172.78(19)
N3 Fe1 N4 C17 105.6(2)
N6 Fe1 N4 C17 12.3(5)
N1 Fe1 N4 C17 -90.9(2)
N4 Fe1 N5 C18 -9.1(2)
N3 Fe1 N5 C18 -98.3(2)
N6 Fe1 N5 C18 172.7(2)
N1 Fe1 N5 C18 81.6(2)
N4 Fe1 N5 C19 174.3(2)
N3 Fe1 N5 C19 85.2(2)
N6 Fe1 N5 C19 -3.9(2)
N1 Fe1 N5 C19 -94.9(2)
N5 Fe1 N6 C24 -178.0(3)
N2 Fe1 N6 C24 0.5(3)
N4 Fe1 N6 C24 175.4(3)
N3 Fe1 N6 C24 82.1(3)
N1 Fe1 N6 C24 -81.4(2)
N5 Fe1 N6 C20 6.44(19)
N2 Fe1 N6 C20 -175.04(19)
N4 Fe1 N6 C20 -0.1(5)
N3 Fe1 N6 C20 -93.42(19)
N1 Fe1 N6 C20 103.00(19)
C5 N1 C1 C2 -0.7(4)
Fe1 N1 C1 C2 178.4(2)
N1 C1 C2 C3 0.7(5)
C1 C2 C3 C4 -0.5(5)
C2 C3 C4 C5 0.3(6)
C1 N1 C5 C4 0.6(5)
Fe1 N1 C5 C4 -178.6(3)
C1 N1 C5 C6 -180.0(3)
Fe1 N1 C5 C6 0.8(4)
C3 C4 C5 N1 -0.4(5)
C3 C4 C5 C6 -179.8(3)
C7 N2 C6 O1B -21.4(9)
Fe1 N2 C6 O1B 158.2(7)
C7 N2 C6 O1A 11.7(7)
Fe1 N2 C6 O1A -168.7(5)
C7 N2 C6 C5 -179.3(3)
Fe1 N2 C6 C5 0.3(4)
N1 C5 C6 O1B -160.9(7)
C4 C5 C6 O1B 18.5(8)
N1 C5 C6 O1A 168.7(4)
C4 C5 C6 O1A -11.9(7)
N1 C5 C6 N2 -0.7(4)
C4 C5 C6 N2 178.8(3)
C6 N2 C7 O2A -10.2(7)
Fe1 N2 C7 O2A 170.2(5)
C6 N2 C7 O2B 21.4(8)
Fe1 N2 C7 O2B -158.2(7)
C6 N2 C7 C8 -179.3(3)
Fe1 N2 C7 C8 1.1(4)
C12 N3 C8 C9 2.1(5)
Fe1 N3 C8 C9 -178.2(3)
C12 N3 C8 C7 -178.6(3)
Fe1 N3 C8 C7 1.2(4)
O2A C7 C8 N3 -171.2(4)
O2B C7 C8 N3 158.5(6)
N2 C7 C8 N3 -1.4(4)
O2A C7 C8 C9 8.1(7)
O2B C7 C8 C9 -22.1(8)
N2 C7 C8 C9 177.9(3)
N3 C8 C9 C10 -2.4(6)
C7 C8 C9 C10 178.3(4)
C8 C9 C10 C11 1.7(6)
C9 C10 C11 C12 -0.8(6)
C8 N3 C12 C11 -1.1(4)
Fe1 N3 C12 C11 179.2(2)
C10 C11 C12 N3 0.5(5)
C17 N4 C13 C14 0.6(4)
Fe1 N4 C13 C14 -179.3(2)
N4 C13 C14 C15 0.5(5)
C13 C14 C15 C16 -1.1(6)
C14 C15 C16 C17 0.7(5)
C13 N4 C17 C16 -1.0(4)
Fe1 N4 C17 C16 178.9(2)
C13 N4 C17 C18 178.2(2)
Fe1 N4 C17 C18 -1.9(3)
C15 C16 C17 N4 0.4(5)
C15 C16 C17 C18 -178.8(3)
C19 N5 C18 O3 8.5(5)
Fe1 N5 C18 O3 -167.9(2)
C19 N5 C18 C17 -173.5(2)
Fe1 N5 C18 C17 10.0(3)
N4 C17 C18 O3 173.2(3)
C16 C17 C18 O3 -7.6(4)
N4 C17 C18 N5 -4.9(3)
C16 C17 C18 N5 174.3(3)
C18 N5 C19 O4 4.4(5)
Fe1 N5 C19 O4 -179.2(2)
C18 N5 C19 C20 -175.6(2)
Fe1 N5 C19 C20 0.8(3)
C24 N6 C20 C21 -3.0(4)
Fe1 N6 C20 C21 173.0(2)
C24 N6 C20 C19 176.1(2)
Fe1 N6 C20 C19 -7.8(3)
O4 C19 C20 N6 -175.3(2)
N5 C19 C20 N6 4.7(3)
O4 C19 C20 C21 3.9(4)
N5 C19 C20 C21 -176.1(3)
N6 C20 C21 C22 3.3(5)
C19 C20 C21 C22 -175.8(3)
C20 C21 C22 C23 -0.8(5)
C21 C22 C23 C24 -1.8(5)
C20 N6 C24 C23 0.3(4)
Fe1 N6 C24 C23 -175.1(2)
C22 C23 C24 N6 2.1(5)
